data_4002983
loop_
_publ_author_name
'Nazarenko, Olga'
'Kotyrba, Martin R.'
'Yakunin, Sergii'
'W\"orle, Michael'
'Benin, Bogdan M.'
'Rain\`o, Gabriele'
'Krumeich, Frank'
'Kepenekian, Mika\"el'
'Even, Jacky'
'Katan, Claudine'
'Kovalenko, Maksym V.'

_publ_section_title
;
 Guanidinium and Mixed Cesium-Guanidinium Tin(II) Bromides: Effects of
 Quantum Confinement and Out-of-Plane Octahedral Tilting.
;
_journal_issue 6
_journal_name_full 'Chemistry of materials : a publication of the American Chemical Society'
_journal_page_first 2121
_journal_page_last 2129
_journal_paper_doi 10.1021/acs.chemmater.9b00038
_journal_volume 31
_journal_year 2019
_chemical_formula_moiety '0.5(Br8 Sn2), 2(C H6 N3)'
_chemical_formula_sum 'C2 H12 Br4 N6 Sn'
_chemical_formula_weight 558.51
_space_group_crystal_system orthorhombic
_space_group_IT_number 33
_space_group_name_Hall 'P 2c -2n'
_space_group_name_H-M_alt 'P n a 21'
_symmetry_space_group_name_Hall 'P 2c -2n'
_symmetry_space_group_name_H-M 'P n a 21'
_atom_sites_solution_hydrogens geom
_atom_sites_solution_primary direct
_audit_creation_date 2018-01-23
_audit_creation_method
;
Olex2 1.2
(compiled 2017.08.10 svn.r3458 for OlexSys, GUI svn.r5381)
;
_audit_update_record
;
2018-02-25 # Formatted by publCIF

;
_cell_angle_alpha 90
_cell_angle_beta 90
_cell_angle_gamma 90
_cell_formula_units_Z 8
_cell_length_a 32.082(3)
_cell_length_b 8.3226(6)
_cell_length_c 10.4238(8)
_cell_measurement_reflns_used 5575
_cell_measurement_temperature 298
_cell_measurement_theta_max 25.855
_cell_measurement_theta_min 2.330
_cell_volume 2783.2(4)
_computing_cell_refinement 'Bruker SAINT'
_computing_data_collection 'Bruker SAINT'
_computing_data_reduction 'Bruker SAINT'
_computing_molecular_graphics 'Olex2 (Dolomanov et al., 2009)'
_computing_publication_material 'Olex2 (Dolomanov et al., 2009)'
_computing_structure_refinement 'XL (Sheldrick, 2008)'
_computing_structure_solution 'XS (Sheldrick, 2008)'
_diffrn_ambient_temperature 298
_diffrn_detector 'Bruker SMART CCD 1K area detector'
_diffrn_detector_area_resol_mean 7.9
_diffrn_detector_type 'CCD area detector'
_diffrn_measured_fraction_theta_full 0.999
_diffrn_measured_fraction_theta_max 0.998
_diffrn_measurement_device 'fixed chi three-circle diffractometer'
_diffrn_measurement_device_type 'Bruker SMART CCD'
_diffrn_measurement_method '\w scans'
_diffrn_radiation_monochromator Parallel,graphite
_diffrn_radiation_probe x-ray
_diffrn_radiation_type MoK\a
_diffrn_radiation_wavelength 0.71073
_diffrn_reflns_av_R_equivalents 0.0477
_diffrn_reflns_av_unetI/netI 0.0444
_diffrn_reflns_Laue_measured_fraction_full 0.999
_diffrn_reflns_Laue_measured_fraction_max 0.998
_diffrn_reflns_limit_h_max 43
_diffrn_reflns_limit_h_min -43
_diffrn_reflns_limit_k_max 11
_diffrn_reflns_limit_k_min -11
_diffrn_reflns_limit_l_max 14
_diffrn_reflns_limit_l_min -14
_diffrn_reflns_number 29756
_diffrn_reflns_point_group_measured_fraction_full 0.999
_diffrn_reflns_point_group_measured_fraction_max 0.999
_diffrn_reflns_theta_full 25.242
_diffrn_reflns_theta_max 29.026
_diffrn_reflns_theta_min 2.330
_diffrn_source 'sealed X-ray tube'
_diffrn_source_current 35.0
_diffrn_source_power 1.575
_diffrn_source_target Mo
_diffrn_source_voltage 45.0
_diffrn_standards_number 0
_exptl_absorpt_coefficient_mu 13.296
_exptl_absorpt_correction_T_max 0.1291
_exptl_absorpt_correction_T_min 0.0651
_exptl_absorpt_correction_type multi-scan
_exptl_absorpt_process_details
'SADABS-2014/5 (Bruker,2014/5) was used for absorption correction. wR2(int) was 0.1579 before and 0.0526 after correction. The Ratio of minimum to maximum transmission is 0.5043. The \l/2 correction factor is 0.00150.'
_exptl_crystal_colour colourless
_exptl_crystal_colour_primary colourless
_exptl_crystal_density_diffrn 2.666
_exptl_crystal_description needle
_exptl_crystal_F_000 2048
_exptl_crystal_recrystallization_method 'crystallized from hydrobromic acid (48 percent water solution)'
_exptl_crystal_size_max 0.34
_exptl_crystal_size_mid 0.34
_exptl_crystal_size_min 0.3
_refine_diff_density_max 0.521
_refine_diff_density_min -0.550
_refine_diff_density_rms 0.125
_refine_ls_abs_structure_details
;
 Refined as an inversion twin.
;
_refine_ls_abs_structure_Flack 0.10(2)
_refine_ls_extinction_coef 0.00185(8)
_refine_ls_extinction_expression Fc^*^=kFc[1+0.001xFc^2^\l^3^/sin(2\q)]^-1/4^
_refine_ls_extinction_method 'SHELXL-2014/7 (Sheldrick 2014'
_refine_ls_goodness_of_fit_ref 1.013
_refine_ls_hydrogen_treatment constr
_refine_ls_matrix_type full
_refine_ls_number_parameters 237
_refine_ls_number_reflns 7393
_refine_ls_number_restraints 1
_refine_ls_restrained_S_all 1.013
_refine_ls_R_factor_all 0.0574
_refine_ls_R_factor_gt 0.0348
_refine_ls_shift/su_max 0.001
_refine_ls_shift/su_mean 0.000
_refine_ls_structure_factor_coef Fsqd
_refine_ls_weighting_details 'w=1/[\s^2^(Fo^2^)+(0.0287P)^2^] where P=(Fo^2^+2Fc^2^)/3'
_refine_ls_weighting_scheme calc
_refine_ls_wR_factor_gt 0.0674
_refine_ls_wR_factor_ref 0.0738
_reflns_Friedel_coverage 0.900
_reflns_Friedel_fraction_full 1.000
_reflns_Friedel_fraction_max 0.999
_reflns_number_gt 5460
_reflns_number_total 7393
_reflns_threshold_expression 'I > 2\s(I)'
_cod_data_source_file cm9b00038_si_001.cif
_cod_data_source_block pna21
_cod_original_formula_sum 'C2 H12 N6 Sn Br4 '
_cod_database_code 4002983
_shelx_shelxl_version_number 2014/7
_shelx_space_group_comment
;
The symmetry employed for this shelxl refinement is uniquely defined
by the following loop, which should always be used as a source of
symmetry information in preference to the above space-group names.
They are only intended as comments.
;
_shelx_estimated_absorpt_t_max 0.109
_shelx_estimated_absorpt_t_min 0.093
_olex2_refinement_description
;
1. Twinned data refinement
 Scales: 0.90(2)
 0.10(2)
2. Fixed Uiso
 At 1.2 times of:
  All N(H,H) groups
3.a X=CH2 refined with riding coordinates:
 N1(H1A,H1B), N2(H2A,H2B), N3(H3A,H3B), N4(H4A,H4B), N5(H5A,H5B), N6(H6A,H6B),
 N7(H7A,H7B), N8(H8A,H8B), N9(H9A,H9B), N10(H10A,H10B), N11(H11A,H11B),
 N12(H12A,H12B)
;
_olex2_exptl_crystal_mounting_method tip-mounted
_olex2_submission_special_instructions 'No special instructions were received'

loop_
_space_group_symop_operation_xyz
'x, y, z'
'-x, -y, z+1/2'
'-x+1/2, y+1/2, z+1/2'
'x+1/2, -y+1/2, z'

loop_
_atom_site_label
_atom_site_type_symbol
_atom_site_fract_x
_atom_site_fract_y
_atom_site_fract_z
_atom_site_U_iso_or_equiv
_atom_site_adp_type
_atom_site_occupancy
_atom_site_site_symmetry_order
_atom_site_calc_flag
_atom_site_refinement_flags_posn
Sn1 Sn 0.62067(2) 0.04517(8) 0.41578(9) 0.0385(3) Uani 1 1 d .
Sn2 Sn 0.62186(2) 0.54671(7) 0.25611(9) 0.0380(3) Uani 1 1 d .
Br1 Br 0.66976(4) -0.21157(13) 0.53744(17) 0.0513(4) Uani 1 1 d .
Br2 Br 0.55581(3) -0.20011(16) 0.34115(18) 0.0479(3) Uani 1 1 d .
Br3 Br 0.58258(4) 0.06514(12) 0.64880(16) 0.0486(4) Uani 1 1 d .
Br4 Br 0.67370(4) 0.29787(14) 0.5100(2) 0.0575(4) Uani 1 1 d .
Br5 Br 0.55849(3) 0.30095(16) 0.33406(18) 0.0468(3) Uani 1 1 d .
Br6 Br 0.58170(5) 0.57547(13) 0.02709(16) 0.0473(4) Uani 1 1 d .
Br7 Br 0.67658(4) 0.80806(13) 0.16236(18) 0.0534(4) Uani 1 1 d .
Br8 Br 0.66722(4) 0.29759(13) 0.13147(18) 0.0530(4) Uani 1 1 d .
N1 N 0.5373(3) 0.6949(11) 0.6849(13) 0.066(4) Uani 1 1 d .
H1A H 0.5535 0.7748 0.6700 0.079 Uiso 1 1 calc R
H1B H 0.5121 0.7115 0.7101 0.079 Uiso 1 1 calc R
N2 N 0.5271(3) 0.4231(11) 0.6990(16) 0.059(4) Uani 1 1 d .
H2A H 0.5367 0.3268 0.6935 0.071 Uiso 1 1 calc R
H2B H 0.5020 0.4393 0.7242 0.071 Uiso 1 1 calc R
N3 N 0.5890(3) 0.5215(13) 0.6307(13) 0.055(3) Uani 1 1 d .
H3A H 0.5986 0.4253 0.6251 0.066 Uiso 1 1 calc R
H3B H 0.6046 0.6019 0.6110 0.066 Uiso 1 1 calc R
C1 C 0.5510(3) 0.5453(12) 0.6688(16) 0.043(4) Uani 1 1 d .
N4 N 0.7680(4) 0.6207(15) 0.2437(11) 0.099(4) Uani 1 1 d .
H4A H 0.7834 0.6449 0.1788 0.119 Uiso 1 1 calc R
H4B H 0.7420 0.6443 0.2434 0.119 Uiso 1 1 calc R
N5 N 0.7616(3) 0.5126(14) 0.4422(11) 0.087(4) Uani 1 1 d .
H5A H 0.7724 0.4659 0.5079 0.105 Uiso 1 1 calc R
H5B H 0.7355 0.5364 0.4418 0.105 Uiso 1 1 calc R
N6 N 0.8229(3) 0.5090(14) 0.3506(15) 0.084(4) Uani 1 1 d .
H6A H 0.8324 0.4624 0.4181 0.101 Uiso 1 1 calc R
H6B H 0.8393 0.5298 0.2874 0.101 Uiso 1 1 calc R
C2 C 0.7846(4) 0.5471(15) 0.3441(18) 0.050(4) Uani 1 1 d .
N7 N 0.7592(3) 0.1298(14) 0.2517(10) 0.081(3) Uani 1 1 d .
H7A H 0.7324 0.1259 0.2526 0.097 Uiso 1 1 calc R
H7B H 0.7719 0.1778 0.1900 0.097 Uiso 1 1 calc R
N8 N 0.7620(3) -0.0105(14) 0.4389(10) 0.086(3) Uani 1 1 d .
H8A H 0.7353 -0.0157 0.4416 0.103 Uiso 1 1 calc R
H8B H 0.7766 -0.0537 0.4988 0.103 Uiso 1 1 calc R
N9 N 0.8213(3) 0.0635(12) 0.3414(13) 0.062(3) Uani 1 1 d .
H9A H 0.8343 0.1080 0.2786 0.075 Uiso 1 1 calc R
H9B H 0.8351 0.0192 0.4026 0.075 Uiso 1 1 calc R
C3 C 0.7805(4) 0.0632(14) 0.3438(16) 0.045(3) Uani 1 1 d .
N10 N 0.5901(3) 0.0184(12) 0.0463(15) 0.054(4) Uani 1 1 d .
H10A H 0.6072 0.0956 0.0611 0.065 Uiso 1 1 calc R
H10B H 0.5973 -0.0793 0.0613 0.065 Uiso 1 1 calc R
N11 N 0.5405(3) 0.1945(10) -0.0232(11) 0.052(3) Uani 1 1 d .
H11A H 0.5154 0.2128 -0.0484 0.063 Uiso 1 1 calc R
H11B H 0.5577 0.2729 -0.0138 0.063 Uiso 1 1 calc R
N12 N 0.5256(3) -0.0655(10) -0.0150(18) 0.064(4) Uani 1 1 d .
H12A H 0.5006 -0.0443 -0.0402 0.077 Uiso 1 1 calc R
H12B H 0.5328 -0.1632 0.0001 0.077 Uiso 1 1 calc R
C4 C 0.5523(4) 0.0501(11) 0.0002(14) 0.041(3) Uani 1 1 d .

loop_
_atom_site_aniso_label
_atom_site_aniso_U_11
_atom_site_aniso_U_22
_atom_site_aniso_U_33
_atom_site_aniso_U_23
_atom_site_aniso_U_13
_atom_site_aniso_U_12
Sn1 0.0375(5) 0.0415(5) 0.0366(7) 0.0019(4) -0.0004(4) -0.0018(3)
Sn2 0.0391(5) 0.0391(5) 0.0358(7) 0.0004(4) -0.0008(5) -0.0013(3)
Br1 0.0486(7) 0.0495(7) 0.0557(11) 0.0091(7) -0.0065(7) 0.0053(5)
Br2 0.0412(6) 0.0502(7) 0.0523(9) -0.0125(6) 0.0064(8) -0.0040(6)
Br3 0.0595(9) 0.0478(7) 0.0385(10) 0.0021(6) 0.0089(8) -0.0008(5)
Br4 0.0448(7) 0.0559(7) 0.0720(13) -0.0017(8) -0.0053(7) -0.0115(5)
Br5 0.0389(6) 0.0484(7) 0.0531(9) 0.0123(6) -0.0049(7) -0.0035(5)
Br6 0.0609(9) 0.0420(6) 0.0391(9) -0.0006(7) -0.0124(8) 0.0040(5)
Br7 0.0470(7) 0.0543(7) 0.0588(11) 0.0129(7) 0.0040(7) -0.0070(5)
Br8 0.0527(8) 0.0473(7) 0.0591(12) -0.0017(7) 0.0114(7) 0.0126(5)
N1 0.058(6) 0.048(6) 0.091(11) 0.013(6) 0.026(7) 0.007(5)
N2 0.047(6) 0.049(5) 0.082(11) 0.003(6) 0.007(7) -0.016(4)
N3 0.043(6) 0.077(7) 0.045(9) -0.005(7) 0.009(6) -0.005(5)
C1 0.033(6) 0.057(8) 0.040(9) 0.005(6) -0.019(6) 0.001(5)
N4 0.086(8) 0.149(10) 0.062(7) 0.033(8) 0.006(6) 0.043(8)
N5 0.061(6) 0.144(10) 0.058(7) 0.022(7) 0.008(5) -0.019(7)
N6 0.059(7) 0.146(10) 0.046(7) -0.001(8) -0.004(6) 0.027(6)
C2 0.043(7) 0.067(9) 0.039(8) 0.007(6) -0.013(6) -0.004(5)
N7 0.048(5) 0.133(9) 0.061(7) 0.039(7) -0.008(5) -0.004(6)
N8 0.067(6) 0.132(9) 0.060(7) 0.036(7) 0.018(5) 0.010(7)
N9 0.038(5) 0.113(9) 0.036(6) 0.013(5) -0.003(4) -0.005(5)
C3 0.041(6) 0.058(8) 0.037(8) 0.001(6) -0.006(6) 0.002(5)
N10 0.034(6) 0.056(6) 0.073(11) 0.000(7) -0.008(7) 0.001(5)
N11 0.061(6) 0.043(5) 0.053(8) -0.003(5) -0.009(6) 0.000(4)
N12 0.047(6) 0.049(6) 0.096(12) -0.007(7) -0.015(7) 0.003(4)
C4 0.049(7) 0.043(7) 0.030(8) 0.000(6) -0.018(6) -0.001(5)

loop_
_atom_type_symbol
_atom_type_description
_atom_type_scat_dispersion_real
_atom_type_scat_dispersion_imag
_atom_type_scat_source
C C 0.0033 0.0016 'International Tables Vol C Tables 4.2.6.8 and 6.1.1.4'
H H 0.0000 0.0000 'International Tables Vol C Tables 4.2.6.8 and 6.1.1.4'
N N 0.0061 0.0033 'International Tables Vol C Tables 4.2.6.8 and 6.1.1.4'
Br Br -0.2901 2.4595 'International Tables Vol C Tables 4.2.6.8 and 6.1.1.4'
Sn Sn -0.6537 1.4246 'International Tables Vol C Tables 4.2.6.8 and 6.1.1.4'

loop_
_geom_angle_atom_site_label_1
_geom_angle_atom_site_label_2
_geom_angle_atom_site_label_3
_geom_angle
Br1 Sn1 Br2 89.37(4)
Br1 Sn1 Br5 168.80(6)
Br2 Sn1 Br5 87.07(5)
Br3 Sn1 Br1 84.27(6)
Br3 Sn1 Br2 87.81(5)
Br3 Sn1 Br4 85.21(6)
Br3 Sn1 Br5 84.99(5)
Br4 Sn1 Br1 93.86(5)
Br4 Sn1 Br2 171.97(6)
Br4 Sn1 Br5 88.38(4)
Br6 Sn2 Br5 88.66(5)
Br6 Sn2 Br7 85.79(5)
Br6 Sn2 Br8 84.59(6)
Br7 Sn2 Br5 173.34(5)
Br8 Sn2 Br5 88.48(4)
Br8 Sn2 Br7 94.66(5)
Sn2 Br5 Sn1 96.24(3)
H1A N1 H1B 120.0
C1 N1 H1A 120.0
C1 N1 H1B 120.0
H2A N2 H2B 120.0
C1 N2 H2A 120.0
C1 N2 H2B 120.0
H3A N3 H3B 120.0
C1 N3 H3A 120.0
C1 N3 H3B 120.0
N2 C1 N1 120.1(12)
N3 C1 N1 119.5(11)
N3 C1 N2 120.2(10)
H4A N4 H4B 120.0
C2 N4 H4A 120.0
C2 N4 H4B 120.0
H5A N5 H5B 120.0
C2 N5 H5A 120.0
C2 N5 H5B 120.0
H6A N6 H6B 120.0
C2 N6 H6A 120.0
C2 N6 H6B 120.0
N5 C2 N4 119.9(12)
N6 C2 N4 123.1(16)
N6 C2 N5 117.0(15)
H7A N7 H7B 120.0
C3 N7 H7A 120.0
C3 N7 H7B 120.0
H8A N8 H8B 120.0
C3 N8 H8A 120.0
C3 N8 H8B 120.0
H9A N9 H9B 120.0
C3 N9 H9A 120.0
C3 N9 H9B 120.0
N7 C3 N8 121.4(11)
N7 C3 N9 120.7(14)
N8 C3 N9 117.9(13)
H10A N10 H10B 120.0
C4 N10 H10A 120.0
C4 N10 H10B 120.0
H11A N11 H11B 120.0
C4 N11 H11A 120.0
C4 N11 H11B 120.0
H12A N12 H12B 120.0
C4 N12 H12A 120.0
C4 N12 H12B 120.0
N11 C4 N10 121.6(11)
N11 C4 N12 118.4(11)
N12 C4 N10 119.9(10)

loop_
_geom_bond_atom_site_label_1
_geom_bond_atom_site_label_2
_geom_bond_distance
Sn1 Br1 2.9418(15)
Sn1 Br2 3.0170(15)
Sn1 Br3 2.724(2)
Sn1 Br4 2.8776(16)
Sn1 Br5 3.0393(14)
Sn2 Br5 2.9962(15)
Sn2 Br6 2.7234(19)
Sn2 Br7 2.9611(15)
Sn2 Br8 2.8467(15)
N1 H1A 0.8600
N1 H1B 0.8600
N1 C1 1.331(13)
N2 H2A 0.8600
N2 H2B 0.8600
N2 C1 1.311(13)
N3 H3A 0.8600
N3 H3B 0.8600
N3 C1 1.297(14)
N4 H4A 0.8600
N4 H4B 0.8600
N4 C2 1.324(17)
N5 H5A 0.8600
N5 H5B 0.8600
N5 C2 1.294(19)
N6 H6A 0.8600
N6 H6B 0.8600
N6 C2 1.269(14)
N7 H7A 0.8600
N7 H7B 0.8600
N7 C3 1.302(16)
N8 H8A 0.8600
N8 H8B 0.8600
N8 C3 1.308(17)
N9 H9A 0.8600
N9 H9B 0.8600
N9 C3 1.312(13)
N10 H10A 0.8600
N10 H10B 0.8600
N10 C4 1.329(14)
N11 H11A 0.8600
N11 H11B 0.8600
N11 C4 1.284(11)
N12 H12A 0.8600
N12 H12B 0.8600
N12 C4 1.299(12)

loop_
_twin_individual_id
_twin_individual_mass_fraction_refined
1 0.90(2)
2 0.10(2)
